data_7103765
loop_
_publ_author_name
'Stuart Warren'
'Lorenzo Caggiano'
'John Davies'
'David J. Fox'
'David C. Moody'

_publ_section_title
;
A novel silica catalysed steroselective cyclic
carbamate and carbonate rearrangement
;
_journal_name_full 'Chemical communications (Cambridge, England)'
_journal_paper_doi 10.1039/b303791f
_journal_year 2003
_chemical_formula_sum 'C16 H21 N O2 S'
_chemical_formula_weight 291.40
_chemical_name_systematic
; 
? 
;
_space_group_IT_number 19
_symmetry_cell_setting orthorhombic
_symmetry_space_group_name_Hall 'P 2ac 2ab'
_symmetry_space_group_name_H-M 'P 21 21 21'
_atom_sites_solution_hydrogens geom
_atom_sites_solution_primary direct
_atom_sites_solution_secondary difmap
_audit_creation_method SHELXL
_cell_angle_alpha 90.00
_cell_angle_beta 90.00
_cell_angle_gamma 90.00
_cell_formula_units_Z 4
_cell_length_a 6.7248(2)
_cell_length_b 13.1339(8)
_cell_length_c 16.6976(9)
_cell_measurement_reflns_used 3754
_cell_measurement_temperature 180(2)
_cell_measurement_theta_max 25.03
_cell_measurement_theta_min 1.0
_cell_volume 1474.78(13)
_computing_cell_refinement 'HKL Scalepack (Otwinowski & Minor 1997)'
_computing_data_collection 'Collect (Nonius BV, 1997-2000)'
_computing_data_reduction
;
HKL Denzo and Scalepack (Otwinowski & Minor 1997)
;
_computing_structure_refinement 'SHELXL-93 (Sheldrick, 1993)'
_computing_structure_solution teXsan
_diffrn_ambient_temperature 180(2)
_diffrn_detector_area_resol_mean 9
_diffrn_measurement_device '95mm CCD camera on \k-goniostat'
_diffrn_measurement_device_type KappaCCD
_diffrn_measurement_method CCD
_diffrn_radiation_monochromator 'horizonally mounted graphite crystal'
_diffrn_radiation_source 'fine-focus sealed tube'
_diffrn_radiation_type MoK\a
_diffrn_radiation_wavelength 0.71069
_diffrn_reflns_av_R_equivalents 0.0412
_diffrn_reflns_av_sigmaI/netI 0.0554
_diffrn_reflns_limit_h_max 7
_diffrn_reflns_limit_h_min -7
_diffrn_reflns_limit_k_max 15
_diffrn_reflns_limit_k_min -15
_diffrn_reflns_limit_l_max 19
_diffrn_reflns_limit_l_min -19
_diffrn_reflns_number 6257
_diffrn_reflns_theta_max 24.99
_diffrn_reflns_theta_min 1.97
_exptl_absorpt_coefficient_mu 0.221
_exptl_absorpt_correction_T_max 1.000
_exptl_absorpt_correction_T_min 0.991
_exptl_absorpt_correction_type multi-scan
_exptl_absorpt_process_details
;
Sortav Blessing (1995)
multi-scan from symmetry-related measurements (Blessing 1995)
;
_exptl_crystal_colour colourless
_exptl_crystal_density_diffrn 1.312
_exptl_crystal_F_000 624
_exptl_crystal_size_max 0.28
_exptl_crystal_size_mid 0.14
_exptl_crystal_size_min 0.12
_refine_diff_density_max 0.232
_refine_diff_density_min -0.338
_refine_diff_density_rms 0.073
_refine_ls_abs_structure_details 'Flack H D (1983), Acta Cryst. A39, 876-881'
_refine_ls_abs_structure_Flack 0.04(8)
_refine_ls_extinction_method none
_refine_ls_goodness_of_fit_all 1.095
_refine_ls_goodness_of_fit_obs 1.128
_refine_ls_matrix_type full
_refine_ls_number_parameters 182
_refine_ls_number_reflns 2561
_refine_ls_number_restraints 0
_refine_ls_restrained_S_all 1.831
_refine_ls_restrained_S_obs 1.128
_refine_ls_R_factor_all 0.0510
_refine_ls_R_factor_obs 0.0371
_refine_ls_shift/esd_max 0.000
_refine_ls_shift/esd_mean 0.000
_refine_ls_structure_factor_coef Fsqd
_refine_ls_weighting_details 'w=1/[\s^2^(Fo^2^)+(0.0409P)^2^+0.1257P] where P=(Fo^2^+2Fc^2^)/3'
_refine_ls_weighting_scheme calc
_refine_ls_wR_factor_all 0.1473
_refine_ls_wR_factor_obs 0.0848
_reflns_number_observed 2265
_reflns_number_total 2568
_reflns_observed_criterion >2sigma(I)
_cod_data_source_file b303791f.txt
_cod_data_source_block sw0103
_cod_depositor_comments
;
The following automatic conversions were performed:
'_symmetry_cell_setting' value 'Orthorhombic' changed to 'orthorhombic'
according to '/home/saulius/struct/CIF-dictionaries/cif_core.dic'
dictionary named 'cif_core.dic' version 2.4.1 from
2010-06-29.

'_exptl_absorpt_correction_type' value 'multiscan' changed to
'multi-scan' according to
'/home/saulius/struct/CIF-dictionaries/cif_core.dic' dictionary named
'cif_core.dic' version 2.4.1 from 2010-06-29.

Automatic conversion script
Id: cif_fix_enum 1527 2010-12-29 10:47:43Z saulius 

The following automatic conversions were performed:

'_refine_ls_weighting_scheme' value 'calc
w=1/[\s^2^(Fo^2^)+(0.0409P)^2^+0.1257P] where P=(Fo^2^+2Fc^2^)/3' was
changed to 'calc'. New tag '_refine_ls_weighting_details' was
created. The value of the new tag was set to
'w=1/[\s^2^(Fo^2^)+(0.0409P)^2^+0.1257P] where P=(Fo^2^+2Fc^2^)/3'.

Automatic conversion script
Id: cif_fix_values 3143 2015-03-26 13:38:13Z robertas 
;
_cod_original_sg_symbol_H-M P2(1)2(1)2(1)
_cod_database_code 7103765

loop_
_symmetry_equiv_pos_as_xyz
'x, y, z'
'-x+1/2, -y, z+1/2'
'x+1/2, -y+1/2, -z'
'-x, y+1/2, -z+1/2'

loop_
_atom_site_aniso_label
_atom_site_aniso_U_11
_atom_site_aniso_U_22
_atom_site_aniso_U_33
_atom_site_aniso_U_23
_atom_site_aniso_U_13
_atom_site_aniso_U_12
S1 0.0195(3) 0.0309(3) 0.0266(3) -0.0017(3) -0.0010(2) 0.0044(3)
O1 0.0207(8) 0.0224(8) 0.0349(9) 0.0093(7) 0.0017(7) 0.0034(7)
O2 0.0308(10) 0.0288(10) 0.0376(10) 0.0086(8) -0.0017(8) 0.0096(8)
N1 0.0262(10) 0.0193(9) 0.0326(11) 0.0036(9) 0.0011(9) -0.0017(9)
C1 0.0272(12) 0.0212(12) 0.0243(12) 0.0012(10) -0.0009(10) 0.0011(12)
C2 0.0223(12) 0.0246(13) 0.0276(13) 0.0052(11) -0.0004(9) -0.0005(10)
C3 0.0178(11) 0.0234(12) 0.0242(13) 0.0031(10) -0.0004(9) 0.0012(10)
C4 0.0287(13) 0.034(2) 0.0335(14) 0.0053(13) 0.0079(11) 0.0019(11)
C5 0.0165(11) 0.0224(12) 0.0271(13) 0.0028(11) -0.0002(9) 0.0019(9)
C6 0.0234(11) 0.0274(14) 0.0293(14) 0.0031(11) -0.0051(10) -0.0001(10)
C7 0.0378(15) 0.0252(14) 0.036(2) -0.0018(12) -0.0078(11) -0.0022(11)
C8 0.0343(14) 0.0229(13) 0.053(2) 0.0046(13) -0.0013(13) -0.0034(12)
C9 0.0289(14) 0.0249(14) 0.0361(15) 0.0088(12) 0.0048(10) 0.0033(10)
C10 0.0221(11) 0.0238(13) 0.0287(13) 0.0040(12) 0.0031(9) 0.0015(10)
C11 0.0149(11) 0.0297(13) 0.0267(13) 0.0006(11) -0.0014(9) 0.0015(10)
C12 0.0278(13) 0.0301(15) 0.032(2) 0.0051(12) -0.0037(10) -0.0025(11)
C13 0.0337(14) 0.0331(14) 0.038(2) -0.0019(13) -0.0051(11) -0.0079(13)
C14 0.0292(13) 0.051(2) 0.0252(14) -0.0035(13) -0.0027(10) -0.0015(12)
C15 0.0346(13) 0.0383(14) 0.0241(13) 0.0042(13) 0.0000(11) 0.0078(12)
C16 0.0262(12) 0.0280(14) 0.0307(15) 0.0019(12) 0.0024(10) 0.0036(10)

loop_
_atom_site_label
_atom_site_type_symbol
_atom_site_fract_x
_atom_site_fract_y
_atom_site_fract_z
_atom_site_U_iso_or_equiv
_atom_site_thermal_displace_type
_atom_site_occupancy
_atom_site_calc_flag
_atom_site_refinement_flags
_atom_site_disorder_group
S1 S 0.09791(8) 0.12561(4) 0.36215(3) 0.0257(2) Uani 1 d . .
O1 O 0.5904(2) -0.05055(11) 0.38698(9) 0.0260(4) Uani 1 d . .
O2 O 0.7585(2) -0.18128(13) 0.44101(10) 0.0324(4) Uani 1 d . .
N1 N 0.4158(3) -0.16878(15) 0.44889(11) 0.0260(4) Uani 1 d . .
H1 H 0.3874(3) -0.22930(15) 0.46837(11) 0.031 Uiso 1 calc R .
C1 C 0.6003(3) -0.1396(2) 0.42796(13) 0.0242(5) Uani 1 d . .
C2 C 0.2674(3) -0.0889(2) 0.43576(14) 0.0248(5) Uani 1 d . .
H2 H 0.1488(3) -0.1201(2) 0.40922(14) 0.030 Uiso 1 calc R .
C3 C 0.3822(3) -0.0252(2) 0.37260(13) 0.0218(5) Uani 1 d . .
H3 H 0.3472(3) -0.0543(2) 0.31905(13) 0.026 Uiso 1 calc R .
C4 C 0.2012(4) -0.0426(2) 0.51524(15) 0.0321(6) Uani 1 d . .
H4A H 0.1427(22) -0.0957(3) 0.5490(4) 0.048 Uiso 1 calc R .
H4B H 0.1021(18) 0.0106(8) 0.5052(2) 0.048 Uiso 1 calc R .
H4C H 0.3164(5) -0.0128(11) 0.5426(5) 0.048 Uiso 1 calc R .
C5 C 0.3656(3) 0.0904(2) 0.36479(13) 0.0220(5) Uani 1 d . .
C6 C 0.4554(3) 0.1484(2) 0.43627(14) 0.0267(6) Uani 1 d . .
H6A H 0.3730(3) 0.1353(2) 0.48431(14) 0.032 Uiso 1 calc R .
H6B H 0.5903(3) 0.1215(2) 0.44700(14) 0.032 Uiso 1 calc R .
C7 C 0.4694(4) 0.2638(2) 0.4232(2) 0.0331(6) Uani 1 d . .
H7A H 0.3337(4) 0.2928(2) 0.4207(2) 0.040 Uiso 1 calc R .
H7B H 0.5390(4) 0.2952(2) 0.4692(2) 0.040 Uiso 1 calc R .
C8 C 0.5800(4) 0.2897(2) 0.3465(2) 0.0369(6) Uani 1 d . .
H8A H 0.7203(4) 0.2677(2) 0.3513(2) 0.044 Uiso 1 calc R .
H8B H 0.5786(4) 0.3644(2) 0.3384(2) 0.044 Uiso 1 calc R .
C9 C 0.4845(4) 0.2374(2) 0.2744(2) 0.0299(6) Uani 1 d . .
H9A H 0.5645(4) 0.2517(2) 0.2259(2) 0.036 Uiso 1 calc R .
H9B H 0.3496(4) 0.2656(2) 0.2659(2) 0.036 Uiso 1 calc R .
C10 C 0.4703(3) 0.1220(2) 0.28678(14) 0.0249(5) Uani 1 d . .
H10A H 0.6062(3) 0.0931(2) 0.28665(14) 0.030 Uiso 1 calc R .
H10B H 0.3974(3) 0.0920(2) 0.24096(14) 0.030 Uiso 1 calc R .
C11 C 0.0108(3) 0.0838(2) 0.26737(14) 0.0237(5) Uani 1 d . .
C12 C -0.0319(3) -0.0184(2) 0.25237(15) 0.0299(6) Uani 1 d . .
H12 H -0.0027(3) -0.0684(2) 0.29175(15) 0.036 Uiso 1 calc R .
C13 C -0.1165(4) -0.0471(2) 0.18037(15) 0.0350(6) Uani 1 d . .
H13 H -0.1411(4) -0.1170(2) 0.16969(15) 0.042 Uiso 1 calc R .
C14 C -0.1658(3) 0.0259(2) 0.12362(15) 0.0350(7) Uani 1 d . .
H14 H -0.2284(3) 0.0063(2) 0.07500(15) 0.042 Uiso 1 calc R .
C15 C -0.1235(3) 0.1269(2) 0.13814(14) 0.0324(6) Uani 1 d . .
H15 H -0.1564(3) 0.1769(2) 0.09924(14) 0.039 Uiso 1 calc R .
C16 C -0.0332(3) 0.1559(2) 0.20903(15) 0.0283(6) Uani 1 d . .
H16 H -0.0012(3) 0.2255(2) 0.21789(15) 0.034 Uiso 1 calc R .

loop_
_atom_type_symbol
_atom_type_description
_atom_type_scat_dispersion_real
_atom_type_scat_dispersion_imag
_atom_type_scat_source
C C 0.0033 0.0016 'International Tables Vol C Tables 4.2.6.8 and 6.1.1.4'
H H 0.0000 0.0000 'International Tables Vol C Tables 4.2.6.8 and 6.1.1.4'
N N 0.0061 0.0033 'International Tables Vol C Tables 4.2.6.8 and 6.1.1.4'
O O 0.0106 0.0060 'International Tables Vol C Tables 4.2.6.8 and 6.1.1.4'
S S 0.1246 0.1234 'International Tables Vol C Tables 4.2.6.8 and 6.1.1.4'

loop_
_geom_angle_atom_site_label_1
_geom_angle_atom_site_label_2
_geom_angle_atom_site_label_3
_geom_angle
_geom_angle_site_symmetry_1
_geom_angle_site_symmetry_3
_geom_angle_publ_flag
C11 S1 C5 105.30(10) . . ?
C1 O1 C3 109.0(2) . . ?
C1 N1 C2 112.7(2) . . ?
C1 N1 H1 123.64(12) . . ?
C2 N1 H1 123.64(11) . . ?
O2 C1 N1 129.3(2) . . ?
O2 C1 O1 121.4(2) . . ?
N1 C1 O1 109.4(2) . . ?
N1 C2 C4 110.7(2) . . ?
N1 C2 C3 98.6(2) . . ?
C4 C2 C3 121.4(2) . . ?
N1 C2 H2 108.44(12) . . ?
C4 C2 H2 108.44(13) . . ?
C3 C2 H2 108.44(11) . . ?
O1 C3 C5 108.1(2) . . ?
O1 C3 C2 104.1(2) . . ?
C5 C3 C2 123.9(2) . . ?
O1 C3 H3 106.59(10) . . ?
C5 C3 H3 106.59(12) . . ?
C2 C3 H3 106.59(12) . . ?
C2 C4 H4A 109.47(13) . . ?
C2 C4 H4B 109.47(13) . . ?
H4A C4 H4B 109.5 . . ?
C2 C4 H4C 109.47(13) . . ?
H4A C4 H4C 109.5 . . ?
H4B C4 H4C 109.5 . . ?
C3 C5 C10 107.9(2) . . ?
C3 C5 C6 113.4(2) . . ?
C10 C5 C6 110.1(2) . . ?
C3 C5 S1 108.64(14) . . ?
C10 C5 S1 110.83(14) . . ?
C6 C5 S1 105.94(14) . . ?
C7 C6 C5 113.7(2) . . ?
C7 C6 H6A 108.81(13) . . ?
C5 C6 H6A 108.81(12) . . ?
C7 C6 H6B 108.81(12) . . ?
C5 C6 H6B 108.81(11) . . ?
H6A C6 H6B 107.7 . . ?
C8 C7 C6 111.8(2) . . ?
C8 C7 H7A 109.25(14) . . ?
C6 C7 H7A 109.25(12) . . ?
C8 C7 H7B 109.25(13) . . ?
C6 C7 H7B 109.25(13) . . ?
H7A C7 H7B 107.9 . . ?
C7 C8 C9 110.9(2) . . ?
C7 C8 H8A 109.45(14) . . ?
C9 C8 H8A 109.45(14) . . ?
C7 C8 H8B 109.45(14) . . ?
C9 C8 H8B 109.45(13) . . ?
H8A C8 H8B 108.0 . . ?
C8 C9 C10 111.4(2) . . ?
C8 C9 H9A 109.34(13) . . ?
C10 C9 H9A 109.34(13) . . ?
C8 C9 H9B 109.34(14) . . ?
C10 C9 H9B 109.34(12) . . ?
H9A C9 H9B 108.0 . . ?
C9 C10 C5 114.2(2) . . ?
C9 C10 H10A 108.71(12) . . ?
C5 C10 H10A 108.71(11) . . ?
C9 C10 H10B 108.71(13) . . ?
C5 C10 H10B 108.71(12) . . ?
H10A C10 H10B 107.6 . . ?
C16 C11 C12 119.1(2) . . ?
C16 C11 S1 118.9(2) . . ?
C12 C11 S1 121.7(2) . . ?
C13 C12 C11 120.2(2) . . ?
C13 C12 H12 119.9(2) . . ?
C11 C12 H12 119.90(14) . . ?
C12 C13 C14 120.2(2) . . ?
C12 C13 H13 119.9(2) . . ?
C14 C13 H13 119.9(2) . . ?
C15 C14 C13 119.7(2) . . ?
C15 C14 H14 120.15(15) . . ?
C13 C14 H14 120.15(15) . . ?
C14 C15 C16 120.4(2) . . ?
C14 C15 H15 119.80(15) . . ?
C16 C15 H15 119.80(15) . . ?
C15 C16 C11 120.3(2) . . ?
C15 C16 H16 119.84(15) . . ?
C11 C16 H16 119.84(14) . . ?

loop_
_geom_bond_atom_site_label_1
_geom_bond_atom_site_label_2
_geom_bond_distance
_geom_bond_site_symmetry_2
_geom_bond_publ_flag
S1 C11 1.775(2) . ?
S1 C5 1.860(2) . ?
O1 C1 1.357(3) . ?
O1 C3 1.459(3) . ?
O2 C1 1.216(3) . ?
N1 C1 1.344(3) . ?
N1 C2 1.464(3) . ?
N1 H1 0.88 . ?
C2 C4 1.526(3) . ?
C2 C3 1.552(3) . ?
C2 H2 1.00 . ?
C3 C5 1.528(3) . ?
C3 H3 1.00 . ?
C4 H4A 0.98 . ?
C4 H4B 0.98 . ?
C4 H4C 0.98 . ?
C5 C10 1.538(3) . ?
C5 C6 1.540(3) . ?
C6 C7 1.534(3) . ?
C6 H6A 0.99 . ?
C6 H6B 0.99 . ?
C7 C8 1.519(4) . ?
C7 H7A 0.99 . ?
C7 H7B 0.99 . ?
C8 C9 1.527(4) . ?
C8 H8A 0.99 . ?
C8 H8B 0.99 . ?
C9 C10 1.533(3) . ?
C9 H9A 0.99 . ?
C9 H9B 0.99 . ?
C10 H10A 0.99 . ?
C10 H10B 0.99 . ?
C11 C16 1.391(3) . ?
C11 C12 1.395(4) . ?
C12 C13 1.383(3) . ?
C12 H12 0.95 . ?
C13 C14 1.388(4) . ?
C13 H13 0.95 . ?
C14 C15 1.378(4) . ?
C14 H14 0.95 . ?
C15 C16 1.384(3) . ?
C15 H15 0.95 . ?
C16 H16 0.95 . ?

loop_
_geom_torsion_atom_site_label_1
_geom_torsion_atom_site_label_2
_geom_torsion_atom_site_label_3
_geom_torsion_atom_site_label_4
_geom_torsion
_geom_torsion_site_symmetry_1
_geom_torsion_site_symmetry_2
_geom_torsion_site_symmetry_3
_geom_torsion_site_symmetry_4
_geom_torsion_publ_flag
C2 N1 C1 O2 168.9(2) . . . . ?
C2 N1 C1 O1 -11.0(3) . . . . ?
C3 O1 C1 O2 173.5(2) . . . . ?
C3 O1 C1 N1 -6.5(2) . . . . ?
C1 N1 C2 C4 -106.5(2) . . . . ?
C1 N1 C2 C3 21.9(2) . . . . ?
C1 O1 C3 C5 153.2(2) . . . . ?
C1 O1 C3 C2 19.9(2) . . . . ?
N1 C2 C3 O1 -23.7(2) . . . . ?
C4 C2 C3 O1 97.0(2) . . . . ?
N1 C2 C3 C5 -147.3(2) . . . . ?
C4 C2 C3 C5 -26.6(3) . . . . ?
O1 C3 C5 C10 68.4(2) . . . . ?
C2 C3 C5 C10 -169.9(2) . . . . ?
O1 C3 C5 C6 -53.9(2) . . . . ?
C2 C3 C5 C6 67.9(3) . . . . ?
O1 C3 C5 S1 -171.41(13) . . . . ?
C2 C3 C5 S1 -49.6(2) . . . . ?
C11 S1 C5 C3 -71.4(2) . . . . ?
C11 S1 C5 C10 47.0(2) . . . . ?
C11 S1 C5 C6 166.4(2) . . . . ?
C3 C5 C6 C7 170.9(2) . . . . ?
C10 C5 C6 C7 49.8(2) . . . . ?
S1 C5 C6 C7 -70.1(2) . . . . ?
C5 C6 C7 C8 -54.0(3) . . . . ?
C6 C7 C8 C9 55.5(3) . . . . ?
C7 C8 C9 C10 -55.2(3) . . . . ?
C8 C9 C10 C5 53.6(3) . . . . ?
C3 C5 C10 C9 -174.2(2) . . . . ?
C6 C5 C10 C9 -50.0(2) . . . . ?
S1 C5 C10 C9 66.9(2) . . . . ?
C5 S1 C11 C16 -108.3(2) . . . . ?
C5 S1 C11 C12 77.7(2) . . . . ?
C16 C11 C12 C13 0.1(3) . . . . ?
S1 C11 C12 C13 174.1(2) . . . . ?
C11 C12 C13 C14 -2.2(4) . . . . ?
C12 C13 C14 C15 2.3(4) . . . . ?
C13 C14 C15 C16 -0.3(3) . . . . ?
C14 C15 C16 C11 -1.8(3) . . . . ?
C12 C11 C16 C15 1.9(3) . . . . ?
S1 C11 C16 C15 -172.3(2) . . . . ?

loop_
_cod_related_entry_id
_cod_related_entry_database
_cod_related_entry_code
1 ChemSpider 9993286
